data_2002593
loop_
_publ_author_name
'Krueger, T F'
'Mueller-Buschbaum, Hk'

_publ_section_title
;
Ein Beitrag zur Kristallstruktur von Cu Sm Mo2 O8 und Cu Gd Mo2 O8
;
_journal_name_full
;
Zeitschrift fuer Anorganische und Allgemeine Chemie
;
_journal_page_first 79
_journal_page_last 83
_journal_paper_doi 10.1002/zaac.19926170112
_journal_volume 617
_journal_year 1992
_chemical_formula_structural 'Cu Gd (Mo O4)2'
_chemical_formula_sum 'Cu Gd Mo2 O8'
_chemical_name_systematic 'Copper(I) gadolinium bis(molybdate)'
_space_group_IT_number 61
_symmetry_cell_setting orthorhombic
_symmetry_Int_Tables_number 61
_symmetry_space_group_name_Hall '-P 2ac 2ab'
_symmetry_space_group_name_H-M 'P b c a'
_cell_angle_alpha 90
_cell_angle_beta 90
_cell_angle_gamma 90
_cell_formula_units_Z 8
_cell_length_a 10.200(7)
_cell_length_b 9.779(7)
_cell_length_c 14.646(45)
_cell_volume 1460.9
_refine_ls_R_factor_all 0.069
_cod_database_code 2002593

loop_
_symmetry_equiv_pos_as_xyz
x,y,z
1/2+x,1/2-y,-z
-x,1/2+y,1/2-z
1/2-x,-y,1/2+z
-x,-y,-z
1/2-x,1/2+y,z
x,1/2-y,1/2+z
1/2+x,y,1/2-z

loop_
_atom_site_aniso_label
_atom_site_aniso_U_11
_atom_site_aniso_U_12
_atom_site_aniso_U_13
_atom_site_aniso_U_22
_atom_site_aniso_U_23
_atom_site_aniso_U_33
Mo1 0.0067(14) -0.0009(14) -0.0024(14) 0.0061(15) -0.0001(13) 0.0054(14)
Mo2 0.0055(15) -0.0002(16) 0.0008(15) 0.0046(15) -0.0019(14) 0.0081(17)
Gd1 0.0037(7) 0.0008(10) -0.0007(10) 0.0036(6) -0.0007(10) 0.0084(8)
Cu1 0.0082(26) -0.0048(25) 0.0008(25) 0.0241(36) -0.0108(29) 0.0257(37)

loop_
_atom_site_label
_atom_site_type_symbol
_atom_site_symmetry_multiplicity
_atom_site_Wyckoff_symbol
_atom_site_fract_x
_atom_site_fract_y
_atom_site_fract_z
_atom_site_occupancy
_atom_site_attached_hydrogens
_atom_site_calc_flag
Mo1 Mo6+ 8 c 0.2221(4) 0.0019(4) 0.4437(3) 1. 0 d
Mo2 Mo6+ 8 c 0.6045(4) 0.3302(4) 0.8465(3) 1. 0 d
Gd1 Gd3+ 8 c 0.4674(2) 0.2237(2) 0.6051(1) 1. 0 d
Cu1 Cu1+ 8 c 0.1826(7) 0.8077(7) 0.3062(5) 1. 0 d
O1 O2- 8 c 0.366(4) 0.092(4) 0.024(3) 1. 0 d
O2 O2- 8 c 0.619(4) 0.102(4) 0.124(2) 1. 0 d
O3 O2- 8 c 0.912(4) 0.010(4) 0.837(3) 1. 0 d
O4 O2- 8 c 0.181(3) 0.111(3) 0.874(2) 1. 0 d
O5 O2- 8 c 0.074(3) 0.210(3) 0.041(2) 1. 0 d
O6 O2- 8 c 0.732(4) 0.771(4) 0.818(3) 1. 0 d
O7 O2- 8 c 0.505(3) 0.755(3) 0.230(2) 1. 0 d
O8 O2- 8 c 0.170(4) 0.890(4) .000(3) 1. 0 d

loop_
_atom_type_symbol
_atom_type_oxidation_number
Mo6+ 6.000
Gd3+ 3.000
Cu1+ 1.000
O2- -2.000
